data_7211835
loop_
_publ_author_name
'Felloni, Marina'
'Blake, Alexander J.'
'Hubberstey, Peter'
'Teat, Simon J.'
'Wilson, Claire'
'Schr\"oder, Martin'

_publ_section_title
;
 Transition metal dipicolinates as designer T-shaped building blocks
;
_journal_issue 5
_journal_name_full CrystEngComm
_journal_page_first 1576
_journal_paper_doi 10.1039/b915440j
_journal_volume 12
_journal_year 2010
_chemical_formula_moiety 'C24 H22 Co2 N4 O12, 3(H2 O)'
_chemical_formula_sum 'C24 H28 Co2 N4 O15'
_chemical_formula_weight 730.36
_chemical_name_common '[Co(II)(H2O)(dipic)(4,4'-bipy)](H2O)'
_chemical_name_systematic
;
?
;
_space_group_IT_number 15
_symmetry_cell_setting monoclinic
_symmetry_space_group_name_Hall '-C 2yc'
_symmetry_space_group_name_H-M 'C 1 2/c 1'
_atom_sites_solution_hydrogens
;
aromatic hydrogens geometrically placed, water hydrogens located from
delta-F synthesis
;
_atom_sites_solution_primary direct
_atom_sites_solution_secondary 'difference Fourier method'
_audit_creation_method SHELXL97
_cell_angle_alpha 90
_cell_angle_beta 109.021(1)
_cell_angle_gamma 90
_cell_formula_units_Z 4
_cell_length_a 25.230(2)
_cell_length_b 10.5470(9)
_cell_length_c 10.9426(9)
_cell_measurement_reflns_used 5346
_cell_measurement_temperature 150(2)
_cell_measurement_theta_max 27.95
_cell_measurement_theta_min 2.7
_cell_volume 2752.8(4)
_computing_cell_refinement 'Bruker SAINT version 6.02a (Bruker, 2000)'
_computing_data_collection 'Bruker SMART version 5.625 (Bruker, 2001)'
_computing_data_reduction 'Bruker SAINT; Bruker SHELXTL (Bruker, 1997)'
_computing_molecular_graphics 'Bruker SHELXTL'
_computing_publication_material 'SHELXL-97; PLATON (Spek, 2002)'
_computing_structure_refinement 'SHELXL-97 (Sheldrick, 1997)'
_computing_structure_solution 'SHELXS-97 (Sheldrick, 1990)'
_diffrn_ambient_temperature 150(2)
_diffrn_measured_fraction_theta_full 0.977
_diffrn_measured_fraction_theta_max 0.937
_diffrn_measurement_device_type 'Bruker SMART APEX CCD area detector'
_diffrn_measurement_method omega
_diffrn_radiation_monochromator graphite
_diffrn_radiation_source 'normal-focus sealed tube'
_diffrn_radiation_type MoK\a
_diffrn_radiation_wavelength 0.71073
_diffrn_reflns_av_R_equivalents 0.020
_diffrn_reflns_av_sigmaI/netI 0.019
_diffrn_reflns_limit_h_max 31
_diffrn_reflns_limit_h_min -33
_diffrn_reflns_limit_k_max 13
_diffrn_reflns_limit_k_min -13
_diffrn_reflns_limit_l_max 14
_diffrn_reflns_limit_l_min -14
_diffrn_reflns_number 11764
_diffrn_reflns_theta_full 27.50
_diffrn_reflns_theta_max 28.11
_diffrn_reflns_theta_min 1.71
_diffrn_standards_decay_% 0
_diffrn_standards_number 0
_exptl_absorpt_coefficient_mu 1.290
_exptl_absorpt_correction_T_max 1.000
_exptl_absorpt_correction_T_min 0.919
_exptl_absorpt_correction_type multi-scan
_exptl_absorpt_process_details 'Bruker SADABS v2.03 (Bruker, 2001)'
_exptl_crystal_colour purple
_exptl_crystal_density_diffrn 1.762
_exptl_crystal_density_method 'not measured'
_exptl_crystal_description tablet
_exptl_crystal_F_000 1496
_exptl_crystal_size_max 0.20
_exptl_crystal_size_mid 0.15
_exptl_crystal_size_min 0.06
_refine_diff_density_max 0.55
_refine_diff_density_min -0.38
_refine_diff_density_rms 0.07
_refine_ls_extinction_method none
_refine_ls_goodness_of_fit_ref 1.052
_refine_ls_hydrogen_treatment
;
aromatic hydrogens refined with riding model, water hydrogens refined
with restraints
;
_refine_ls_matrix_type full
_refine_ls_number_parameters 222
_refine_ls_number_reflns 3152
_refine_ls_number_restraints 9
_refine_ls_restrained_S_all 1.053
_refine_ls_R_factor_all 0.0355
_refine_ls_R_factor_gt 0.0313
_refine_ls_shift/su_max 0.001
_refine_ls_shift/su_mean 0.000
_refine_ls_structure_factor_coef Fsqd
_refine_ls_weighting_details 'calc w=1/[\s^2^(Fo^2^)+(0.039P)^2^+5.326P] where P=(Fo^2^+2Fc^2^)/3'
_refine_ls_weighting_scheme calc
_refine_ls_wR_factor_gt 0.0766
_refine_ls_wR_factor_ref 0.0790
_reflns_number_gt 2852
_reflns_number_total 3319
_reflns_threshold_expression >2sigma(I)
_cod_data_source_file b915440j.txt
_cod_data_source_block BPCODP_Complex_4
_cod_depositor_comments
;
The following automatic conversions were performed:

'_symmetry_cell_setting' value 'Monoclinic' changed to 'monoclinic'
according to /home/saulius/struct/CIF-dictionaries/cif_core.dic
dictionary named 'cif_core.dic' version 2.4.2 from 2011-04-26.

Automatic conversion script
Id: cif_fix_values 1891 2012-01-12 08:04:46Z andrius 
;
_cod_original_sg_symbol_H-M C2/c
_cod_database_code 7211835

loop_
_symmetry_equiv_pos_as_xyz
'x, y, z'
'-x, y, -z+1/2'
'x+1/2, y+1/2, z'
'-x+1/2, y+1/2, -z+1/2'
'-x, -y, -z'
'x, -y, z-1/2'
'-x+1/2, -y+1/2, -z'
'x+1/2, -y+1/2, z-1/2'

loop_
_atom_site_label
_atom_site_type_symbol
_atom_site_fract_x
_atom_site_fract_y
_atom_site_fract_z
_atom_site_U_iso_or_equiv
_atom_site_adp_type
_atom_site_occupancy
_atom_site_symmetry_multiplicity
_atom_site_calc_flag
_atom_site_refinement_flags
Co Co 0.357971(10) 0.72504(2) 0.09260(2) 0.01522(9) Uani 1 1 d .
O1V O 0.30231(6) 0.75114(14) 0.19693(14) 0.0212(3) Uani 1 1 d D
H1VA H 0.2711(6) 0.721(2) 0.169(2) 0.032 Uiso 1 1 d D
H1VB H 0.3041(10) 0.8130(17) 0.242(2) 0.032 Uiso 1 1 d D
O1W O 0.41125(6) 0.67967(15) -0.01356(15) 0.0254(3) Uani 1 1 d D
H1WA H 0.4410(7) 0.718(2) 0.007(3) 0.038 Uiso 1 1 d D
H1WB H 0.4175(10) 0.6049(10) -0.018(3) 0.038 Uiso 1 1 d D
N1 N 0.38901(6) 0.90230(15) 0.13557(15) 0.0155(3) Uani 1 1 d .
C2 C 0.36798(7) 0.99576(17) 0.05176(18) 0.0162(4) Uani 1 1 d .
C3 C 0.38563(8) 1.12035(18) 0.0820(2) 0.0203(4) Uani 1 1 d .
H3 H 0.3723 1.1865 0.0207 0.024 Uiso 1 1 calc R
C4 C 0.42325(9) 1.14535(19) 0.2038(2) 0.0249(4) Uani 1 1 d .
H4 H 0.4344 1.2302 0.2282 0.030 Uiso 1 1 calc R
C5 C 0.44478(8) 1.04705(19) 0.29078(19) 0.0221(4) Uani 1 1 d .
H5 H 0.4705 1.0631 0.3746 0.027 Uiso 1 1 calc R
C6 C 0.42735(8) 0.92473(18) 0.25057(17) 0.0169(4) Uani 1 1 d .
C7 C 0.32380(8) 0.95242(18) -0.07216(17) 0.0171(4) Uani 1 1 d .
O1 O 0.30618(6) 1.03016(13) -0.16054(13) 0.0238(3) Uani 1 1 d .
O2 O 0.30815(6) 0.83683(13) -0.07366(13) 0.0197(3) Uani 1 1 d .
C8 C 0.44972(8) 0.80495(19) 0.32603(19) 0.0198(4) Uani 1 1 d .
O3 O 0.48907(6) 0.81329(15) 0.42872(14) 0.0281(3) Uani 1 1 d .
O4 O 0.42579(6) 0.70181(13) 0.27448(14) 0.0220(3) Uani 1 1 d .
N1L N 0.32339(7) 0.54362(15) 0.05805(15) 0.0172(3) Uani 1 1 d .
C2L C 0.33034(8) 0.45792(18) 0.15335(18) 0.0191(4) Uani 1 1 d .
H2L H 0.3550 0.4779 0.2372 0.023 Uiso 1 1 calc R
C3L C 0.30308(8) 0.34215(18) 0.13437(18) 0.0180(4) Uani 1 1 d .
H3L H 0.3097 0.2840 0.2041 0.022 Uiso 1 1 calc R
C4L C 0.26585(7) 0.31081(17) 0.01259(17) 0.0154(3) Uani 1 1 d .
C5L C 0.25933(8) 0.39922(17) -0.08547(18) 0.0178(4) Uani 1 1 d .
H5L H 0.2347 0.3822 -0.1702 0.021 Uiso 1 1 calc R
C6L C 0.28870(8) 0.51182(18) -0.05920(18) 0.0184(4) Uani 1 1 d .
H6L H 0.2841 0.5700 -0.1281 0.022 Uiso 1 1 calc R
O1R O 0.5000 0.5040(3) 0.2500 0.0479(7) Uani 1 2 d S
O1P O 0.57068(10) 0.4285(2) 0.4935(2) 0.0568(6) Uani 1 1 d D
H1PA H 0.5422(10) 0.427(4) 0.425(2) 0.085 Uiso 1 1 d D
H1PB H 0.5573(14) 0.415(4) 0.553(2) 0.085 Uiso 1 1 d D

loop_
_atom_site_aniso_label
_atom_site_aniso_U_11
_atom_site_aniso_U_22
_atom_site_aniso_U_33
_atom_site_aniso_U_23
_atom_site_aniso_U_13
_atom_site_aniso_U_12
Co 0.01634(14) 0.01189(14) 0.01617(14) -0.00061(9) 0.00359(10) -0.00261(9)
O1V 0.0203(7) 0.0185(7) 0.0258(7) -0.0068(6) 0.0091(6) -0.0051(5)
O1W 0.0243(7) 0.0241(7) 0.0297(8) -0.0045(6) 0.0115(6) -0.0042(6)
N1 0.0141(7) 0.0154(7) 0.0163(7) -0.0010(6) 0.0040(6) -0.0009(6)
C2 0.0156(8) 0.0150(8) 0.0182(9) 0.0004(7) 0.0058(7) -0.0010(7)
C3 0.0190(9) 0.0142(9) 0.0276(10) 0.0002(7) 0.0076(8) 0.0003(7)
C4 0.0226(10) 0.0156(9) 0.0345(11) -0.0066(8) 0.0066(9) -0.0030(8)
C5 0.0171(9) 0.0227(10) 0.0229(10) -0.0077(8) 0.0015(8) -0.0026(7)
C6 0.0148(8) 0.0186(9) 0.0167(9) -0.0019(7) 0.0045(7) 0.0000(7)
C7 0.0161(8) 0.0192(9) 0.0161(8) -0.0004(7) 0.0053(7) 0.0013(7)
O1 0.0274(7) 0.0210(7) 0.0194(7) 0.0048(5) 0.0026(6) 0.0018(6)
O2 0.0199(7) 0.0171(7) 0.0184(7) -0.0001(5) 0.0011(5) -0.0036(5)
C8 0.0187(9) 0.0226(9) 0.0185(9) 0.0010(7) 0.0068(7) 0.0036(7)
O3 0.0247(7) 0.0310(8) 0.0207(7) -0.0034(6) -0.0035(6) 0.0069(6)
O4 0.0223(7) 0.0179(7) 0.0225(7) 0.0028(5) 0.0026(6) -0.0007(5)
N1L 0.0200(8) 0.0133(7) 0.0191(8) -0.0010(6) 0.0074(6) -0.0015(6)
C2L 0.0215(9) 0.0172(9) 0.0170(9) -0.0018(7) 0.0043(7) -0.0023(7)
C3L 0.0218(9) 0.0155(9) 0.0163(9) 0.0007(7) 0.0057(7) -0.0012(7)
C4L 0.0164(8) 0.0133(8) 0.0180(9) -0.0019(7) 0.0077(7) -0.0004(7)
C5L 0.0218(9) 0.0149(9) 0.0160(8) -0.0014(7) 0.0053(7) -0.0019(7)
C6L 0.0236(9) 0.0142(8) 0.0177(9) 0.0018(7) 0.0073(7) -0.0004(7)
O1R 0.0488(16) 0.0344(14) 0.0613(18) 0.000 0.0192(14) 0.000
O1P 0.0735(15) 0.0364(11) 0.0734(15) 0.0178(11) 0.0416(12) -0.0009(10)

loop_
_atom_type_symbol
_atom_type_description
_atom_type_scat_dispersion_real
_atom_type_scat_dispersion_imag
_atom_type_scat_source
C C 0.0033 0.0016 'International Tables Vol C Tables 4.2.6.8 and 6.1.1.4'
H H 0.0000 0.0000 'International Tables Vol C Tables 4.2.6.8 and 6.1.1.4'
N N 0.0061 0.0033 'International Tables Vol C Tables 4.2.6.8 and 6.1.1.4'
O O 0.0106 0.0060 'International Tables Vol C Tables 4.2.6.8 and 6.1.1.4'
Co Co 0.3494 0.9721 'International Tables Vol C Tables 4.2.6.8 and 6.1.1.4'

loop_
_geom_angle_atom_site_label_1
_geom_angle_atom_site_label_2
_geom_angle_atom_site_label_3
_geom_angle
_geom_angle_site_symmetry_3
_geom_angle_publ_flag
N1 Co N1L 176.08(6) . y
N1 Co O1V 91.68(6) . y
N1L Co O1V 84.51(6) . y
N1 Co O1W 94.02(6) . y
N1L Co O1W 89.78(6) . y
O1V Co O1W 174.23(6) . y
N1 Co O4 76.22(6) . y
N1L Co O4 102.73(6) . y
O1V Co O4 89.05(6) . y
O1W Co O4 91.49(6) . y
N1 Co O2 76.66(6) . y
N1L Co O2 104.51(6) . y
O1V Co O2 94.40(6) . y
O1W Co O2 87.74(6) . y
O4 Co O2 152.74(5) . y
C2 N1 C6 121.42(16) . ?
C2 N1 Co 119.11(12) . y
C6 N1 Co 119.32(13) . y
N1 C2 C3 120.65(17) . ?
N1 C2 C7 113.80(16) . ?
C3 C2 C7 125.53(17) . ?
C4 C3 C2 118.25(18) . ?
C3 C4 C5 120.51(18) . ?
C6 C5 C4 117.58(18) . ?
N1 C6 C5 121.40(17) . ?
N1 C6 C8 113.15(16) . ?
C5 C6 C8 125.42(17) . ?
O1 C7 O2 126.27(17) . ?
O1 C7 C2 118.14(17) . ?
O2 C7 C2 115.59(16) . ?
C7 O2 Co 114.28(11) . y
O3 C8 O4 125.71(19) . ?
O3 C8 C6 118.85(18) . ?
O4 C8 C6 115.43(16) . ?
C8 O4 Co 115.11(12) . y
C6L N1L C2L 116.94(16) . ?
C6L N1L Co 120.51(12) . y
C2L N1L Co 122.27(12) . y
N1L C2L C3L 122.88(17) . ?
C2L C3L C4L 119.92(17) . ?
C5L C4L C3L 116.82(16) . ?
C5L C4L C4L 120.9(2) 7 ?
C3L C4L C4L 122.3(2) 7 ?
C6L C5L C4L 119.74(17) . ?
N1L C6L C5L 123.66(17) . ?

loop_
_geom_bond_atom_site_label_1
_geom_bond_atom_site_label_2
_geom_bond_distance
_geom_bond_site_symmetry_2
_geom_bond_publ_flag
Co N1 2.0223(15) . y
Co N1L 2.0858(16) . y
Co O1V 2.0968(14) . y
Co O1W 2.0984(15) . y
Co O2 2.1885(13) . y
Co O4 2.1746(14) . y
N1 C2 1.333(2) . ?
N1 C6 1.335(2) . ?
C2 C3 1.392(3) . ?
C2 C7 1.518(3) . ?
C3 C4 1.387(3) . ?
C4 C5 1.392(3) . ?
C5 C6 1.388(3) . ?
C6 C8 1.514(3) . ?
C7 O1 1.235(2) . ?
C7 O2 1.280(2) . ?
C8 O3 1.236(2) . ?
C8 O4 1.282(2) . ?
N1L C6L 1.339(2) . ?
N1L C2L 1.348(2) . ?
C2L C3L 1.383(3) . ?
C3L C4L 1.397(3) . ?
C4L C5L 1.390(3) . ?
C4L C4L 1.489(3) 7 ?
C5L C6L 1.380(3) . ?
